data_4087538
loop_
_publ_author_name
'Zhou, Xiaoxi'
'He, Xiehua'
'Lin, Jianfeng'
'Zhuo, Qingde'
'Chen, Zhixin'
'Zhang, Hong'
'Wang, Jianbo'
'Xia, Haiping'

_publ_section_title
;
 Reactions of Osmium Hydrido Alkenylcarbyne with Allenoates: Insertion and
 [3 + 2] Annulation
;
_journal_issue 9
_journal_name_full Organometallics
_journal_page_first 1742
_journal_paper_doi 10.1021/acs.organomet.5b00242
_journal_volume 34
_journal_year 2015
_chemical_formula_moiety 'C73 H63 B2 Cl0 F8 O4 Os P3, C3 Cl6 H6'
_chemical_formula_sum 'C76 H69 B2 Cl6 F8 O4 Os P3'
_chemical_formula_weight 1715.74
_space_group_IT_number 14
_space_group_name_Hall '-P 2ybc'
_space_group_name_H-M_alt 'P 1 21/c 1'
_symmetry_cell_setting monoclinic
_symmetry_space_group_name_H-M 'P 1 21/c 1'
_atom_sites_solution_hydrogens geom
_atom_sites_solution_primary direct
_atom_sites_solution_secondary difmap
_audit_creation_method SHELXL-97
_cell_angle_alpha 90.00
_cell_angle_beta 99.8730(10)
_cell_angle_gamma 90.00
_cell_formula_units_Z 4
_cell_length_a 10.51660(10)
_cell_length_b 27.7404(2)
_cell_length_c 25.6209(2)
_cell_measurement_temperature 123
_cell_measurement_theta_max 62.2270
_cell_measurement_theta_min 3.5110
_cell_volume 7363.81(11)
_computing_cell_refinement 'Bruker FRAMBO'
_computing_data_collection 'Bruker FRAMBO'
_computing_data_reduction 'Bruker SAINT'
_computing_molecular_graphics 'Bruker SHELXTL'
_computing_publication_material 'Bruker SHELXTL'
_computing_structure_refinement 'SHELXL-97 (Sheldrick, 1997)'
_computing_structure_solution 'SHELXS-97 (Sheldrick, 1990)'
_diffrn_ambient_temperature 123
_diffrn_measured_fraction_theta_full 0.990
_diffrn_measured_fraction_theta_max 0.990
_diffrn_measurement_device_type 'multiwire proportional'
_diffrn_measurement_method 'phi and omega scans'
_diffrn_radiation_monochromator graphite
_diffrn_radiation_source 'fine-focus sealed tube'
_diffrn_radiation_type CuK\a
_diffrn_radiation_wavelength 1.54178
_diffrn_reflns_av_R_equivalents 0.0245
_diffrn_reflns_av_sigmaI/netI 0.0336
_diffrn_reflns_limit_h_max 11
_diffrn_reflns_limit_h_min -11
_diffrn_reflns_limit_k_max 23
_diffrn_reflns_limit_k_min -31
_diffrn_reflns_limit_l_max 24
_diffrn_reflns_limit_l_min -29
_diffrn_reflns_number 22830
_diffrn_reflns_theta_full 62.10
_diffrn_reflns_theta_max 62.10
_diffrn_reflns_theta_min 3.19
_exptl_absorpt_coefficient_mu 6.477
_exptl_absorpt_correction_T_max 1.00000
_exptl_absorpt_correction_T_min 0.91169
_exptl_absorpt_correction_type multi-scan
_exptl_crystal_colour red
_exptl_crystal_density_diffrn 1.548
_exptl_crystal_density_method 'not measured'
_exptl_crystal_description block
_exptl_crystal_F_000 3448
_exptl_crystal_size_max 0.3
_exptl_crystal_size_mid 0.25
_exptl_crystal_size_min 0.2
_refine_diff_density_max 1.928
_refine_diff_density_min -1.482
_refine_diff_density_rms 0.111
_refine_ls_extinction_method none
_refine_ls_goodness_of_fit_ref 1.055
_refine_ls_hydrogen_treatment constr
_refine_ls_matrix_type full
_refine_ls_number_parameters 901
_refine_ls_number_reflns 11478
_refine_ls_number_restraints 0
_refine_ls_restrained_S_all 1.055
_refine_ls_R_factor_all 0.0437
_refine_ls_R_factor_gt 0.0425
_refine_ls_shift/su_max 0.002
_refine_ls_shift/su_mean 0.000
_refine_ls_structure_factor_coef Fsqd
_refine_ls_weighting_details 'calc w=1/[\s^2^(Fo^2^)+(0.0495P)^2^+33.8547P] where P=(Fo^2^+2Fc^2^)/3'
_refine_ls_weighting_scheme calc
_refine_ls_wR_factor_gt 0.1079
_refine_ls_wR_factor_ref 0.1088
_reflns_number_gt 11063
_reflns_number_total 11478
_reflns_threshold_expression >2sigma(I)
_cod_data_source_file om5b00242_si_003.cif
_cod_data_source_block complex_2
_cod_original_sg_symbol_H-M P2(1)/c
_cod_database_code 4087538

loop_
_symmetry_equiv_pos_as_xyz
'x, y, z'
'-x, y+1/2, -z+1/2'
'-x, -y, -z'
'x, -y-1/2, z-1/2'

loop_
_atom_site_label
_atom_site_type_symbol
_atom_site_fract_x
_atom_site_fract_y
_atom_site_fract_z
_atom_site_U_iso_or_equiv
_atom_site_adp_type
_atom_site_occupancy
_atom_site_symmetry_multiplicity
_atom_site_calc_flag
_atom_site_refinement_flags
Os1 Os 1.984228(17) 0.865989(6) 0.166742(7) 0.01314(8) Uani 1 1 d .
P1 P 1.99313(11) 0.91928(4) 0.09360(4) 0.0171(2) Uani 1 1 d .
P2 P 1.96653(10) 0.82103(4) 0.24571(4) 0.0161(2) Uani 1 1 d .
P3 P 2.04701(11) 0.69182(4) 0.03384(5) 0.0204(2) Uani 1 1 d .
Cl2 Cl 1.69728(18) 0.93002(7) 0.47157(7) 0.0624(4) Uani 1 1 d .
Cl1 Cl 1.43607(19) 0.96182(8) 0.43472(9) 0.0723(5) Uani 1 1 d .
O3 O 2.0490(3) 0.92268(11) 0.22441(12) 0.0180(6) Uani 1 1 d .
O2 O 1.5855(3) 0.87695(13) 0.13760(14) 0.0290(8) Uani 1 1 d .
C16 C 2.1776(4) 0.86256(16) 0.18213(18) 0.0177(9) Uani 1 1 d .
F4 F 1.5712(4) 0.74157(16) -0.06861(16) 0.0606(11) Uani 1 1 d .
C221 C 1.8456(4) 0.84434(18) 0.28284(17) 0.0210(10) Uani 1 1 d .
C226 C 1.8125(5) 0.89317(18) 0.28084(19) 0.0248(10) Uani 1 1 d .
H22A H 1.8495 0.9141 0.2593 0.030 Uiso 1 1 calc R
C13 C 1.7087(4) 0.86523(16) 0.14160(18) 0.0201(10) Uani 1 1 d .
C335 C 2.0115(6) 0.5722(2) -0.0578(2) 0.0408(14) Uani 1 1 d .
H33A H 1.9604 0.5619 -0.0890 0.049 Uiso 1 1 calc R
C4 C 1.7403(5) 0.62916(17) 0.0896(2) 0.0261(11) Uani 1 1 d .
C224 C 1.6691(5) 0.8798(2) 0.3430(2) 0.0399(14) Uani 1 1 d .
H22B H 1.6083 0.8915 0.3622 0.048 Uiso 1 1 calc R
C321 C 2.0127(5) 0.73201(16) -0.02198(18) 0.0217(10) Uani 1 1 d .
C18 C 2.1693(5) 0.92451(16) 0.23899(18) 0.0215(10) Uani 1 1 d .
F3 F 1.4463(4) 0.70716(15) -0.01588(15) 0.0602(10) Uani 1 1 d .
C236 C 2.1203(5) 0.84891(17) 0.34146(18) 0.0231(10) Uani 1 1 d .
H23A H 2.0459 0.8636 0.3489 0.028 Uiso 1 1 calc R
C17 C 2.2500(4) 0.89301(16) 0.21496(18) 0.0201(9) Uani 1 1 d .
H17A H 2.3398 0.8936 0.2213 0.024 Uiso 1 1 calc R
C232 C 2.2296(5) 0.80165(18) 0.2848(2) 0.0258(10) Uani 1 1 d .
H23B H 2.2291 0.7848 0.2534 0.031 Uiso 1 1 calc R
C316 C 2.1993(5) 0.69048(18) 0.1322(2) 0.0296(11) Uani 1 1 d .
H31A H 2.1406 0.6677 0.1403 0.035 Uiso 1 1 calc R
C15 C 2.1433(4) 0.82317(16) 0.14918(18) 0.0179(9) Uani 1 1 d .
H15A H 2.1549 0.7914 0.1651 0.021 Uiso 1 1 calc R
H15B H 2.1621 0.8250 0.1135 0.021 Uiso 1 1 calc R
C326 C 2.1077(5) 0.73854(17) -0.05323(19) 0.0255(10) Uani 1 1 d .
H32A H 2.1875 0.7235 -0.0441 0.031 Uiso 1 1 calc R
C111 C 2.1037(4) 0.90541(16) 0.04792(18) 0.0193(9) Uani 1 1 d .
F2 F 1.4102(4) 0.78171(18) -0.04214(17) 0.0722(13) Uani 1 1 d .
C3 C 1.8571(5) 0.64238(17) 0.0690(2) 0.0263(11) Uani 1 1 d .
H3A H 1.9007 0.6173 0.0557 0.032 Uiso 1 1 calc R
F1 F 1.5889(5) 0.76450(15) 0.01698(15) 0.0678(12) Uani 1 1 d .
C11 C 1.8734(4) 0.81534(16) 0.12212(16) 0.0173(9) Uani 1 1 d .
C314 C 2.3889(5) 0.7385(2) 0.1590(2) 0.0375(13) Uani 1 1 d .
H31B H 2.4571 0.7479 0.1851 0.045 Uiso 1 1 calc R
C135 C 2.1696(6) 1.0515(2) 0.1232(2) 0.0375(13) Uani 1 1 d .
H13A H 2.2374 1.0685 0.1129 0.045 Uiso 1 1 calc R
C213 C 1.9220(5) 0.75741(17) 0.23728(17) 0.0222(10) Uani 1 1 d .
C114 C 2.2764(5) 0.8809(2) -0.0197(2) 0.0330(12) Uani 1 1 d .
H11A H 2.3333 0.8722 -0.0421 0.040 Uiso 1 1 calc R
C126 C 1.7783(5) 0.88665(19) 0.02316(19) 0.0261(10) Uani 1 1 d .
H12A H 1.8178 0.8566 0.0283 0.031 Uiso 1 1 calc R
C231 C 2.1154(4) 0.82274(16) 0.29477(17) 0.0194(9) Uani 1 1 d .
C116 C 2.0624(5) 0.90144(18) -0.00649(19) 0.0262(10) Uani 1 1 d .
H11B H 1.9761 0.9068 -0.0206 0.031 Uiso 1 1 calc R
C12 C 1.7430(4) 0.82192(17) 0.11859(17) 0.0196(9) Uani 1 1 d .
H12B H 1.6823 0.7998 0.1024 0.024 Uiso 1 1 calc R
C136 C 2.1374(5) 1.00606(18) 0.1019(2) 0.0291(11) Uani 1 1 d .
H13B H 2.1830 0.9930 0.0773 0.035 Uiso 1 1 calc R
C132 C 1.9683(5) 1.00062(18) 0.1540(2) 0.0299(11) Uani 1 1 d .
H13C H 1.9009 0.9836 0.1646 0.036 Uiso 1 1 calc R
C112 C 2.2352(5) 0.89775(19) 0.06759(19) 0.0278(11) Uani 1 1 d .
H11C H 2.2656 0.9011 0.1037 0.033 Uiso 1 1 calc R
C121 C 1.8382(4) 0.92664(17) 0.04932(18) 0.0213(10) Uani 1 1 d .
C7 C 1.5191(5) 0.5986(2) 0.1264(2) 0.0367(13) Uani 1 1 d .
H7A H 1.4458 0.5888 0.1394 0.044 Uiso 1 1 calc R
C1 C 1.8664(4) 0.72976(17) 0.09307(18) 0.0224(10) Uani 1 1 d .
H1A H 1.7972 0.7255 0.1109 0.027 Uiso 1 1 calc R
C216 C 2.0108(6) 0.72031(18) 0.2454(2) 0.0313(12) Uani 1 1 d .
H21A H 2.0977 0.7274 0.2562 0.038 Uiso 1 1 calc R
C134 C 2.1021(7) 1.0713(2) 0.1589(2) 0.0424(14) Uani 1 1 d .
H13D H 2.1245 1.1016 0.1731 0.051 Uiso 1 1 calc R
C131 C 2.0373(5) 0.98013(16) 0.11749(18) 0.0219(10) Uani 1 1 d .
C122 C 1.7802(5) 0.9721(2) 0.0401(2) 0.0299(11) Uani 1 1 d .
H12C H 1.8193 0.9993 0.0570 0.036 Uiso 1 1 calc R
C311 C 2.1835(5) 0.71111(17) 0.08160(19) 0.0227(10) Uani 1 1 d .
C10 C 1.9168(4) 0.77429(16) 0.09379(17) 0.0173(9) Uani 1 1 d .
H10A H 1.9838 0.7794 0.0750 0.021 Uiso 1 1 calc R
C212 C 1.7542(6) 0.6977(2) 0.2138(2) 0.0413(15) Uani 1 1 d .
H21B H 1.6674 0.6901 0.2033 0.050 Uiso 1 1 calc R
C215 C 1.8447(7) 0.6614(2) 0.2223(2) 0.0431(15) Uani 1 1 d .
H21C H 1.8190 0.6294 0.2177 0.052 Uiso 1 1 calc R
C223 C 1.7033(5) 0.8318(2) 0.3467(2) 0.0379(14) Uani 1 1 d .
H22C H 1.6671 0.8113 0.3688 0.046 Uiso 1 1 calc R
C125 C 1.6596(5) 0.8908(2) -0.0108(2) 0.0343(12) Uani 1 1 d .
H12D H 1.6189 0.8638 -0.0273 0.041 Uiso 1 1 calc R
C312 C 2.2718(5) 0.74533(18) 0.0701(2) 0.0272(11) Uani 1 1 d .
H31C H 2.2622 0.7590 0.0365 0.033 Uiso 1 1 calc R
C322 C 1.8929(5) 0.75374(18) -0.03607(19) 0.0278(11) Uani 1 1 d .
H32B H 1.8292 0.7490 -0.0155 0.033 Uiso 1 1 calc R
C115 C 2.1484(5) 0.8895(2) -0.0402(2) 0.0314(12) Uani 1 1 d .
H11D H 2.1195 0.8873 -0.0765 0.038 Uiso 1 1 calc R
C324 C 1.9634(6) 0.7893(2) -0.1111(2) 0.0370(13) Uani 1 1 d .
H32C H 1.9469 0.8090 -0.1409 0.044 Uiso 1 1 calc R
C225 C 1.7245(5) 0.9105(2) 0.3109(2) 0.0348(12) Uani 1 1 d .
H22D H 1.7028 0.9430 0.3095 0.042 Uiso 1 1 calc R
C9 C 1.6286(5) 0.65664(18) 0.0806(2) 0.0303(11) Uani 1 1 d .
H9A H 1.6274 0.6858 0.0627 0.036 Uiso 1 1 calc R
C8 C 1.5181(5) 0.6406(2) 0.0985(2) 0.0363(13) Uani 1 1 d .
H8A H 1.4427 0.6587 0.0912 0.044 Uiso 1 1 calc R
C234 C 2.3451(5) 0.83158(19) 0.3671(2) 0.0313(12) Uani 1 1 d .
H23C H 2.4213 0.8343 0.3914 0.038 Uiso 1 1 calc R
C222 C 1.7926(5) 0.8140(2) 0.31696(19) 0.0290(11) Uani 1 1 d .
H22E H 1.8170 0.7818 0.3199 0.035 Uiso 1 1 calc R
C133 C 1.9995(6) 1.0461(2) 0.1744(2) 0.0395(14) Uani 1 1 d .
H13E H 1.9526 1.0598 0.1982 0.047 Uiso 1 1 calc R
C315 C 2.3032(6) 0.7043(2) 0.1703(2) 0.0374(13) Uani 1 1 d .
H31D H 2.3150 0.6902 0.2037 0.045 Uiso 1 1 calc R
C211 C 1.7920(5) 0.74550(19) 0.2208(2) 0.0309(11) Uani 1 1 d .
H21D H 1.7304 0.7698 0.2145 0.037 Uiso 1 1 calc R
C334 C 2.1007(7) 0.5413(2) -0.0295(3) 0.0457(16) Uani 1 1 d .
H33B H 2.1091 0.5102 -0.0419 0.055 Uiso 1 1 calc R
C233 C 2.3431(5) 0.80546(19) 0.3208(2) 0.0312(12) Uani 1 1 d .
H23D H 2.4178 0.7906 0.3140 0.037 Uiso 1 1 calc R
C332 C 2.1656(6) 0.60208(19) 0.0360(2) 0.0380(13) Uani 1 1 d .
H33C H 2.2165 0.6119 0.0675 0.046 Uiso 1 1 calc R
C235 C 2.2351(5) 0.8533(2) 0.3770(2) 0.0305(11) Uani 1 1 d .
H23E H 2.2371 0.8711 0.4078 0.037 Uiso 1 1 calc R
C336 C 1.9986(5) 0.61853(19) -0.0393(2) 0.0322(12) Uani 1 1 d .
H33D H 1.9384 0.6396 -0.0579 0.039 Uiso 1 1 calc R
C2 C 1.9095(5) 0.68714(17) 0.06710(19) 0.0224(10) Uani 1 1 d .
C5 C 1.7393(5) 0.58525(18) 0.1164(2) 0.0306(11) Uani 1 1 d .
H5A H 1.8124 0.5658 0.1215 0.037 Uiso 1 1 calc R
B1 B 1.5091(6) 0.7505(2) -0.0276(2) 0.0343(14) Uani 1 1 d .
C331 C 2.0785(5) 0.63345(17) 0.0083(2) 0.0270(11) Uani 1 1 d .
C214 C 1.9722(7) 0.6725(2) 0.2375(2) 0.0407(14) Uani 1 1 d .
H21E H 2.0335 0.6480 0.2426 0.049 Uiso 1 1 calc R
C123 C 1.6631(5) 0.9759(2) 0.0052(2) 0.0406(15) Uani 1 1 d .
H12E H 1.6246 1.0060 -0.0015 0.049 Uiso 1 1 calc R
C333 C 2.1780(7) 0.5561(2) 0.0173(3) 0.0470(15) Uani 1 1 d .
H33E H 2.2380 0.5350 0.0359 0.056 Uiso 1 1 calc R
C124 C 1.6040(5) 0.9359(2) -0.0192(2) 0.0401(14) Uani 1 1 d .
H12F H 1.5253 0.9391 -0.0418 0.048 Uiso 1 1 calc R
C6 C 1.6298(5) 0.5707(2) 0.1354(2) 0.0373(13) Uani 1 1 d .
H6A H 1.6307 0.5421 0.1543 0.045 Uiso 1 1 calc R
C325 C 2.0830(5) 0.76732(19) -0.0976(2) 0.0324(12) Uani 1 1 d .
H32D H 2.1461 0.7720 -0.1184 0.039 Uiso 1 1 calc R
C323 C 1.8685(6) 0.7823(2) -0.0806(2) 0.0358(13) Uani 1 1 d .
H32E H 1.7882 0.7969 -0.0902 0.043 Uiso 1 1 calc R
C14 C 1.5600(5) 0.9247(2) 0.1570(3) 0.0437(15) Uani 1 1 d .
H14A H 1.4685 0.9298 0.1527 0.066 Uiso 1 1 calc R
H14B H 1.5974 0.9487 0.1372 0.066 Uiso 1 1 calc R
H14C H 1.5972 0.9273 0.1938 0.066 Uiso 1 1 calc R
C313 C 2.3745(5) 0.7591(2) 0.1092(2) 0.0332(12) Uani 1 1 d .
H31E H 2.4332 0.7820 0.1018 0.040 Uiso 1 1 calc R
C1S C 1.5378(8) 0.9259(3) 0.4804(3) 0.0592(19) Uani 1 1 d .
H1SA H 1.5313 0.9360 0.5161 0.071 Uiso 1 1 calc R
H1SB H 1.5099 0.8926 0.4763 0.071 Uiso 1 1 calc R
C113 C 2.3203(5) 0.8853(2) 0.0342(2) 0.0342(12) Uani 1 1 d .
H11E H 2.4069 0.8799 0.0479 0.041 Uiso 1 1 calc R
Cl4 Cl 1.2944(2) 0.66329(7) 0.31644(7) 0.0660(5) Uani 1 1 d .
Cl6 Cl 1.44964(19) 1.01157(7) 0.24246(9) 0.0713(5) Uani 1 1 d .
Cl3 Cl 1.5583(2) 0.68367(9) 0.30554(8) 0.0792(6) Uani 1 1 d .
Cl5 Cl 1.5580(4) 1.04909(8) 0.15420(9) 0.1125(11) Uani 1 1 d .
O1 O 1.7950(3) 0.89337(11) 0.16468(12) 0.0193(7) Uani 1 1 d .
O4 O 2.2232(3) 0.95309(13) 0.27735(14) 0.0317(8) Uani 1 1 d .
F8 F 1.1530(4) 0.5201(2) 0.21864(18) 0.0820(15) Uani 1 1 d .
F7 F 1.0549(6) 0.5248(3) 0.1343(2) 0.111(2) Uani 1 1 d .
F6 F 1.2491(5) 0.5549(4) 0.1580(3) 0.174(4) Uani 1 1 d .
C19 C 2.1359(6) 0.9800(2) 0.3050(2) 0.0429(15) Uani 1 1 d .
H19A H 2.1852 0.9996 0.3320 0.064 Uiso 1 1 calc R
H19B H 2.0836 0.9579 0.3209 0.064 Uiso 1 1 calc R
H19C H 2.0813 1.0002 0.2802 0.064 Uiso 1 1 calc R
C2S C 1.4504(8) 0.6769(3) 0.3496(3) 0.061(2) Uani 1 1 d .
H2SA H 1.4479 0.7065 0.3696 0.073 Uiso 1 1 calc R
H2SB H 1.4803 0.6513 0.3745 0.073 Uiso 1 1 calc R
B2 B 1.1388(6) 0.5479(2) 0.1722(3) 0.0349(14) Uani 1 1 d .
F5 F 1.0830(13) 0.5873(3) 0.1805(4) 0.211(5) Uani 1 1 d .
C3S C 1.5659(9) 1.0499(3) 0.2226(3) 0.068(2) Uani 1 1 d .
H3SA H 1.5521 1.0826 0.2339 0.081 Uiso 1 1 calc R
H3SB H 1.6513 1.0399 0.2396 0.081 Uiso 1 1 calc R

loop_
_atom_site_aniso_label
_atom_site_aniso_U_11
_atom_site_aniso_U_22
_atom_site_aniso_U_33
_atom_site_aniso_U_23
_atom_site_aniso_U_13
_atom_site_aniso_U_12
Os1 0.01281(12) 0.01308(12) 0.01428(12) -0.00098(7) 0.00447(7) -0.00072(7)
P1 0.0168(5) 0.0178(5) 0.0175(5) 0.0023(4) 0.0057(4) 0.0007(4)
P2 0.0158(5) 0.0172(5) 0.0162(5) 0.0001(4) 0.0053(4) -0.0015(4)
P3 0.0242(6) 0.0163(6) 0.0234(6) -0.0035(5) 0.0114(5) -0.0020(5)
Cl2 0.0652(11) 0.0718(12) 0.0496(9) 0.0071(8) 0.0087(8) 0.0002(9)
Cl1 0.0618(11) 0.0740(13) 0.0780(13) 0.0186(10) 0.0034(9) 0.0117(10)
O3 0.0164(16) 0.0166(15) 0.0219(16) -0.0023(12) 0.0065(12) -0.0037(12)
O2 0.0165(17) 0.0326(19) 0.038(2) -0.0107(16) 0.0052(14) 0.0027(14)
C16 0.013(2) 0.023(2) 0.019(2) 0.0064(18) 0.0065(18) 0.0029(17)
F4 0.040(2) 0.086(3) 0.060(2) -0.021(2) 0.0195(18) 0.0054(19)
C221 0.016(2) 0.031(3) 0.017(2) -0.0029(19) 0.0047(18) -0.0047(19)
C226 0.023(2) 0.031(3) 0.022(2) -0.006(2) 0.0072(19) -0.003(2)
C13 0.015(2) 0.027(3) 0.019(2) 0.0006(18) 0.0043(18) -0.0018(19)
C335 0.059(4) 0.034(3) 0.034(3) -0.014(2) 0.023(3) -0.015(3)
C4 0.028(3) 0.017(2) 0.035(3) -0.007(2) 0.013(2) -0.0037(19)
C224 0.031(3) 0.056(4) 0.038(3) -0.016(3) 0.020(2) -0.004(3)
C321 0.030(3) 0.017(2) 0.019(2) -0.0060(18) 0.0066(19) -0.0046(19)
C18 0.027(3) 0.019(2) 0.019(2) -0.0016(19) 0.0056(19) -0.0080(19)
F3 0.064(3) 0.065(3) 0.050(2) 0.0001(19) 0.0052(18) -0.016(2)
C236 0.022(2) 0.026(2) 0.022(2) 0.004(2) 0.0045(19) -0.004(2)
C17 0.017(2) 0.021(2) 0.023(2) -0.0005(19) 0.0056(18) -0.0063(18)
C232 0.027(3) 0.025(3) 0.027(3) 0.005(2) 0.008(2) 0.001(2)
C316 0.035(3) 0.026(3) 0.030(3) 0.001(2) 0.012(2) 0.010(2)
C15 0.015(2) 0.018(2) 0.022(2) -0.0023(18) 0.0069(17) 0.0010(17)
C326 0.030(3) 0.023(2) 0.026(3) -0.004(2) 0.011(2) -0.002(2)
C111 0.020(2) 0.017(2) 0.023(2) 0.0023(18) 0.0079(18) -0.0001(18)
F2 0.055(2) 0.097(3) 0.070(3) 0.021(2) 0.025(2) 0.040(2)
C3 0.028(3) 0.020(2) 0.034(3) -0.004(2) 0.013(2) 0.001(2)
F1 0.095(3) 0.057(2) 0.042(2) -0.0076(18) -0.016(2) -0.023(2)
C11 0.023(2) 0.017(2) 0.012(2) 0.0036(17) 0.0040(17) -0.0021(18)
C314 0.025(3) 0.047(3) 0.039(3) -0.014(3) 0.002(2) 0.011(2)
C135 0.048(3) 0.028(3) 0.036(3) 0.002(2) 0.006(3) -0.012(3)
C213 0.032(3) 0.019(2) 0.017(2) 0.0029(18) 0.0083(19) -0.005(2)
C114 0.034(3) 0.031(3) 0.039(3) -0.001(2) 0.021(2) 0.002(2)
C126 0.024(3) 0.032(3) 0.022(2) 0.006(2) 0.0049(19) 0.001(2)
C231 0.020(2) 0.020(2) 0.018(2) 0.0070(18) 0.0024(18) -0.0038(18)
C116 0.022(2) 0.035(3) 0.023(2) -0.003(2) 0.0057(19) -0.001(2)
C12 0.015(2) 0.023(2) 0.021(2) -0.0038(18) 0.0039(17) -0.0033(18)
C136 0.036(3) 0.025(3) 0.027(3) 0.003(2) 0.008(2) -0.007(2)
C132 0.039(3) 0.021(3) 0.032(3) 0.004(2) 0.014(2) 0.004(2)
C112 0.020(2) 0.042(3) 0.022(2) 0.009(2) 0.0053(19) 0.000(2)
C121 0.015(2) 0.030(3) 0.021(2) 0.008(2) 0.0074(18) 0.0030(19)
C7 0.030(3) 0.034(3) 0.052(3) -0.006(3) 0.024(3) -0.010(2)
C1 0.022(2) 0.022(2) 0.026(2) -0.0066(19) 0.0112(19) -0.0054(19)
C216 0.041(3) 0.023(3) 0.032(3) 0.002(2) 0.012(2) 0.000(2)
C134 0.070(4) 0.020(3) 0.035(3) 0.000(2) 0.003(3) -0.005(3)
C131 0.030(3) 0.016(2) 0.020(2) 0.0045(18) 0.0050(19) 0.0024(19)
C122 0.024(3) 0.034(3) 0.034(3) 0.010(2) 0.010(2) 0.006(2)
C311 0.024(2) 0.021(2) 0.025(2) -0.0057(19) 0.0108(19) 0.0049(19)
C10 0.014(2) 0.022(2) 0.017(2) -0.0015(18) 0.0051(17) -0.0009(18)
C212 0.054(4) 0.038(3) 0.029(3) 0.003(2) 0.001(3) -0.025(3)
C215 0.075(5) 0.023(3) 0.032(3) -0.001(2) 0.012(3) -0.017(3)
C223 0.033(3) 0.058(4) 0.027(3) -0.002(3) 0.016(2) -0.013(3)
C125 0.024(3) 0.052(4) 0.026(3) 0.003(2) 0.002(2) -0.005(2)
C312 0.026(3) 0.028(3) 0.030(3) -0.004(2) 0.012(2) 0.004(2)
C322 0.029(3) 0.031(3) 0.024(2) -0.009(2) 0.005(2) -0.002(2)
C115 0.034(3) 0.038(3) 0.025(3) -0.008(2) 0.011(2) -0.004(2)
C324 0.057(4) 0.031(3) 0.023(3) -0.002(2) 0.004(2) 0.004(3)
C225 0.032(3) 0.037(3) 0.038(3) -0.013(2) 0.014(2) 0.000(2)
C9 0.034(3) 0.017(2) 0.042(3) -0.003(2) 0.011(2) -0.001(2)
C8 0.027(3) 0.035(3) 0.050(3) -0.011(3) 0.015(3) 0.005(2)
C234 0.024(3) 0.037(3) 0.029(3) 0.010(2) -0.006(2) -0.007(2)
C222 0.028(3) 0.036(3) 0.024(3) 0.003(2) 0.008(2) -0.004(2)
C133 0.066(4) 0.024(3) 0.031(3) 0.001(2) 0.016(3) 0.006(3)
C315 0.040(3) 0.044(3) 0.027(3) -0.003(2) 0.002(2) 0.019(3)
C211 0.035(3) 0.029(3) 0.028(3) 0.006(2) 0.004(2) -0.009(2)
C334 0.070(4) 0.019(3) 0.056(4) -0.006(3) 0.033(3) 0.004(3)
C233 0.020(3) 0.034(3) 0.038(3) 0.012(2) 0.001(2) 0.005(2)
C332 0.045(3) 0.024(3) 0.047(3) -0.003(2) 0.014(3) 0.003(2)
C235 0.030(3) 0.037(3) 0.022(3) 0.000(2) 0.001(2) -0.011(2)
C336 0.041(3) 0.024(3) 0.036(3) -0.008(2) 0.017(2) -0.005(2)
C2 0.025(2) 0.018(2) 0.027(2) -0.0033(19) 0.013(2) -0.0019(19)
C5 0.028(3) 0.023(3) 0.043(3) 0.001(2) 0.012(2) 0.000(2)
B1 0.036(3) 0.043(4) 0.022(3) -0.005(3) 0.001(2) 0.009(3)
C331 0.035(3) 0.019(2) 0.031(3) -0.004(2) 0.015(2) -0.005(2)
C214 0.065(4) 0.022(3) 0.038(3) 0.001(2) 0.018(3) 0.002(3)
C123 0.023(3) 0.053(4) 0.050(3) 0.023(3) 0.016(2) 0.017(3)
C333 0.061(4) 0.028(3) 0.055(4) -0.007(3) 0.017(3) 0.009(3)
C124 0.020(3) 0.067(4) 0.033(3) 0.012(3) 0.002(2) 0.003(3)
C6 0.038(3) 0.031(3) 0.046(3) 0.008(2) 0.015(3) -0.008(2)
C325 0.044(3) 0.030(3) 0.026(3) -0.003(2) 0.017(2) -0.006(2)
C323 0.039(3) 0.041(3) 0.025(3) -0.008(2) 0.002(2) 0.011(3)
C14 0.020(3) 0.045(3) 0.065(4) -0.022(3) 0.005(3) 0.010(2)
C313 0.021(3) 0.032(3) 0.047(3) -0.012(2) 0.008(2) 0.003(2)
C1S 0.082(5) 0.052(4) 0.040(4) 0.005(3) 0.002(3) 0.014(4)
C113 0.024(3) 0.043(3) 0.039(3) 0.014(3) 0.014(2) 0.005(2)
Cl4 0.0739(12) 0.0722(12) 0.0519(10) 0.0050(8) 0.0106(8) 0.0322(10)
Cl6 0.0652(11) 0.0631(11) 0.0911(14) -0.0245(10) 0.0290(10) -0.0116(9)
Cl3 0.0915(15) 0.0950(15) 0.0523(10) -0.0070(10) 0.0161(10) -0.0212(12)
Cl5 0.237(4) 0.0464(11) 0.0531(11) 0.0000(9) 0.0216(16) -0.0254(16)
O1 0.0161(16) 0.0216(16) 0.0215(16) -0.0020(13) 0.0064(12) 0.0011(13)
O4 0.0271(18) 0.033(2) 0.036(2) -0.0177(16) 0.0075(15) -0.0090(15)
F8 0.063(3) 0.113(4) 0.068(3) 0.035(3) 0.007(2) -0.019(3)
F7 0.109(4) 0.162(6) 0.063(3) -0.018(3) 0.017(3) -0.066(4)
F6 0.038(3) 0.367(13) 0.115(5) 0.132(7) 0.009(3) -0.029(5)
C19 0.034(3) 0.050(4) 0.047(3) -0.030(3) 0.012(3) -0.009(3)
C2S 0.098(6) 0.052(4) 0.031(3) -0.007(3) 0.006(3) -0.010(4)
B2 0.037(4) 0.027(3) 0.041(4) -0.001(3) 0.010(3) -0.002(3)
F5 0.330(14) 0.072(5) 0.251(11) -0.027(6) 0.113(10) 0.065(7)
C3S 0.094(6) 0.052(4) 0.053(4) 0.003(3) 0.002(4) -0.024(4)

loop_
_atom_type_symbol
_atom_type_description
_atom_type_scat_dispersion_real
_atom_type_scat_dispersion_imag
_atom_type_scat_source
C C 0.0181 0.0091 'International Tables Vol C Tables 4.2.6.8 and 6.1.1.4'
H H 0.0000 0.0000 'International Tables Vol C Tables 4.2.6.8 and 6.1.1.4'
B B 0.0090 0.0039 'International Tables Vol C Tables 4.2.6.8 and 6.1.1.4'
O O 0.0492 0.0322 'International Tables Vol C Tables 4.2.6.8 and 6.1.1.4'
F F 0.0727 0.0534 'International Tables Vol C Tables 4.2.6.8 and 6.1.1.4'
P P 0.2955 0.4335 'International Tables Vol C Tables 4.2.6.8 and 6.1.1.4'
Cl Cl 0.3639 0.7018 'International Tables Vol C Tables 4.2.6.8 and 6.1.1.4'
Os Os -4.9801 6.2216 'International Tables Vol C Tables 4.2.6.8 and 6.1.1.4'

loop_
_geom_angle_atom_site_label_1
_geom_angle_atom_site_label_2
_geom_angle_atom_site_label_3
_geom_angle
C16 Os1 C11 122.59(18)
C16 Os1 O1 159.45(15)
C11 Os1 O1 77.88(15)
C16 Os1 C15 38.75(18)
C11 Os1 C15 83.87(17)
O1 Os1 C15 161.38(14)
C16 Os1 O3 73.34(15)
C11 Os1 O3 162.57(15)
O1 Os1 O3 86.64(11)
C15 Os1 O3 111.94(14)
C16 Os1 P1 90.50(12)
C11 Os1 P1 94.67(12)
O1 Os1 P1 85.53(9)
C15 Os1 P1 92.33(12)
O3 Os1 P1 92.02(8)
C16 Os1 P2 91.84(12)
C11 Os1 P2 89.72(12)
O1 Os1 P2 89.95(9)
C15 Os1 P2 93.69(12)
O3 Os1 P2 82.23(8)
P1 Os1 P2 172.90(4)
C111 P1 C131 104.8(2)
C111 P1 C121 102.9(2)
C131 P1 C121 104.6(2)
C111 P1 Os1 118.98(15)
C131 P1 Os1 110.41(15)
C121 P1 Os1 113.75(15)
C213 P2 C221 102.5(2)
C213 P2 C231 106.1(2)
C221 P2 C231 102.8(2)
C213 P2 Os1 117.07(15)
C221 P2 Os1 114.43(16)
C231 P2 Os1 112.47(14)
C331 P3 C321 107.0(2)
C331 P3 C311 109.9(2)
C321 P3 C311 112.6(2)
C331 P3 C2 108.6(2)
C321 P3 C2 110.6(2)
C311 P3 C2 108.1(2)
C18 O3 Os1 114.3(3)
C13 O2 C14 115.6(4)
C17 C16 C15 160.2(4)
C17 C16 Os1 122.9(3)
C15 C16 Os1 76.6(3)
C222 C221 C226 118.9(4)
C222 C221 P2 120.0(4)
C226 C221 P2 120.9(3)
C225 C226 C221 120.0(5)
O1 C13 O2 120.0(4)
O1 C13 C12 120.4(4)
O2 C13 C12 119.6(4)
C334 C335 C336 119.7(6)
C9 C4 C5 118.8(5)
C9 C4 C3 122.9(5)
C5 C4 C3 118.2(5)
C223 C224 C225 120.4(5)
C322 C321 C326 120.1(5)
C322 C321 P3 121.7(4)
C326 C321 P3 118.1(4)
O3 C18 O4 122.0(4)
O3 C18 C17 119.3(4)
O4 C18 C17 118.7(4)
C235 C236 C231 120.6(5)
C16 C17 C18 110.0(4)
C233 C232 C231 121.1(5)
C315 C316 C311 119.4(5)
C16 C15 Os1 64.6(2)
C325 C326 C321 119.8(5)
C116 C111 C112 117.8(4)
C116 C111 P1 122.3(4)
C112 C111 P1 119.9(4)
C2 C3 C4 127.6(4)
C12 C11 C10 117.6(4)
C12 C11 Os1 114.4(3)
C10 C11 Os1 128.0(3)
C315 C314 C313 120.4(5)
C134 C135 C136 120.4(5)
C216 C213 C211 118.0(5)
C216 C213 P2 123.3(4)
C211 C213 P2 118.7(4)
C115 C114 C113 120.1(5)
C121 C126 C125 121.1(5)
C236 C231 C232 118.0(4)
C236 C231 P2 120.2(4)
C232 C231 P2 121.5(4)
C111 C116 C115 121.1(5)
C11 C12 C13 114.2(4)
C131 C136 C135 120.2(5)
C133 C132 C131 120.4(5)
C113 C112 C111 121.1(5)
C126 C121 C122 119.3(4)
C126 C121 P1 119.4(4)
C122 C121 P1 121.3(4)
C8 C7 C6 119.6(5)
C10 C1 C2 126.6(4)
C213 C216 C214 121.1(5)
C135 C134 C133 120.2(5)
C136 C131 C132 119.2(5)
C136 C131 P1 123.0(4)
C132 C131 P1 117.9(4)
C123 C122 C121 119.0(5)
C312 C311 C316 119.7(5)
C312 C311 P3 122.8(4)
C316 C311 P3 117.5(4)
C1 C10 C11 124.5(4)
C215 C212 C211 120.3(6)
C214 C215 C212 119.9(5)
C224 C223 C222 119.7(5)
C124 C125 C126 118.7(5)
C311 C312 C313 119.8(5)
C323 C322 C321 119.8(5)
C114 C115 C116 119.9(5)
C323 C324 C325 120.7(5)
C224 C225 C226 120.5(5)
C4 C9 C8 120.1(5)
C7 C8 C9 120.8(5)
C235 C234 C233 119.9(5)
C221 C222 C223 120.5(5)
C132 C133 C134 119.6(5)
C314 C315 C316 120.7(5)
C212 C211 C213 120.5(5)
C335 C334 C333 120.9(5)
C232 C233 C234 119.7(5)
C331 C332 C333 120.3(6)
C234 C235 C236 120.7(5)
C335 C336 C331 119.1(6)
C3 C2 C1 124.1(4)
C3 C2 P3 116.3(4)
C1 C2 P3 119.4(3)
C6 C5 C4 120.2(5)
F4 B1 F1 113.4(5)
F4 B1 F2 110.7(5)
F1 B1 F2 112.6(5)
F4 B1 F3 108.1(5)
F1 B1 F3 107.8(5)
F2 B1 F3 103.5(5)
C332 C331 C336 120.3(5)
C332 C331 P3 122.1(4)
C336 C331 P3 117.2(4)
C215 C214 C216 120.2(6)
C124 C123 C122 120.9(5)
C332 C333 C334 119.8(6)
C123 C124 C125 121.0(5)
C7 C6 C5 120.3(5)
C326 C325 C324 119.7(5)
C322 C323 C324 119.9(5)
C314 C313 C312 120.0(5)
Cl2 C1S Cl1 111.6(4)
C114 C113 C112 119.9(5)
C13 O1 Os1 112.7(3)
C18 O4 C19 116.5(4)
Cl3 C2S Cl4 111.6(4)
F5 B2 F6 112.3(9)
F5 B2 F7 105.2(8)
F6 B2 F7 112.1(7)
F5 B2 F8 108.4(7)
F6 B2 F8 110.6(6)
F7 B2 F8 108.0(5)
Cl5 C3S Cl6 111.6(4)

loop_
_geom_bond_atom_site_label_1
_geom_bond_atom_site_label_2
_geom_bond_distance
Os1 C16 2.006(4)
Os1 C11 2.045(4)
Os1 O1 2.122(3)
Os1 C15 2.161(4)
Os1 O3 2.185(3)
Os1 P1 2.4013(11)
Os1 P2 2.4109(11)
P1 C111 1.826(4)
P1 C131 1.828(5)
P1 C121 1.830(5)
P2 C213 1.829(5)
P2 C221 1.832(5)
P2 C231 1.833(5)
P3 C331 1.799(5)
P3 C321 1.800(5)
P3 C311 1.801(5)
P3 C2 1.805(5)
Cl2 C1S 1.734(8)
Cl1 C1S 1.754(7)
O3 C18 1.258(6)
O2 C13 1.322(6)
O2 C14 1.456(6)
C16 C17 1.335(7)
C16 C15 1.390(6)
F4 B1 1.351(7)
C221 C222 1.396(7)
C221 C226 1.397(7)
C226 C225 1.388(7)
C13 O1 1.265(6)
C13 C12 1.412(7)
C335 C334 1.381(9)
C335 C336 1.384(8)
C4 C9 1.387(7)
C4 C5 1.399(7)
C4 C3 1.464(7)
C224 C223 1.377(9)
C224 C225 1.379(8)
C321 C322 1.387(7)
C321 C326 1.395(7)
C18 O4 1.313(6)
C18 C17 1.429(7)
F3 B1 1.429(8)
C236 C235 1.387(7)
C236 C231 1.393(7)
C232 C233 1.382(7)
C232 C231 1.398(7)
C316 C315 1.387(8)
C316 C311 1.402(7)
C326 C325 1.377(7)
C111 C116 1.392(7)
C111 C112 1.405(7)
F2 B1 1.355(7)
C3 C2 1.362(7)
F1 B1 1.353(7)
C11 C12 1.372(7)
C11 C10 1.465(6)
C314 C315 1.373(9)
C314 C313 1.382(8)
C135 C134 1.367(9)
C135 C136 1.392(8)
C213 C216 1.381(7)
C213 C211 1.400(7)
C114 C115 1.379(8)
C114 C113 1.384(8)
C126 C121 1.390(7)
C126 C125 1.398(7)
C116 C115 1.394(7)
C136 C131 1.388(7)
C132 C133 1.384(8)
C132 C131 1.399(7)
C112 C113 1.385(7)
C121 C122 1.403(7)
C7 C8 1.366(8)
C7 C6 1.384(8)
C1 C10 1.343(7)
C1 C2 1.466(6)
C216 C214 1.392(8)
C134 C133 1.399(9)
C122 C123 1.397(8)
C311 C312 1.394(7)
C212 C215 1.377(9)
C212 C211 1.388(8)
C215 C214 1.366(9)
C223 C222 1.396(8)
C125 C124 1.382(9)
C312 C313 1.394(7)
C322 C323 1.378(8)
C324 C323 1.381(8)
C324 C325 1.387(8)
C9 C8 1.392(8)
C234 C235 1.366(8)
C234 C233 1.388(8)
C334 C333 1.390(9)
C332 C331 1.370(8)
C332 C333 1.377(8)
C336 C331 1.419(8)
C5 C6 1.385(8)
C123 C124 1.369(9)
Cl4 C2S 1.755(8)
Cl6 C3S 1.761(8)
Cl3 C2S 1.743(8)
Cl5 C3S 1.740(8)
O4 C19 1.458(6)
F8 B2 1.404(8)
F7 B2 1.355(8)
F6 B2 1.288(8)
B2 F5 1.275(9)
